data_2013354
loop_
_publ_author_name
'Al-Farhan, Khalid A.'

_publ_section_title
;
 Triphenylphosphine oxide--3-chlorobenzoic acid (1/1)
;
_journal_issue 4
_journal_name_full 'Acta Crystallographica Section C'
_journal_page_first o179
_journal_page_last o180
_journal_paper_doi 10.1107/S0108270103003317
_journal_volume 59
_journal_year 2003
_chemical_formula_moiety 'C18 H15 O P , C7 H5 Cl O2'
_chemical_formula_sum 'C25 H20 Cl O3 P'
_chemical_formula_weight 434.83
_chemical_melting_point 348
_chemical_name_systematic
;
Triphenylphosphine oxide-3-chlorobenzoic acid (1/1)
;
_space_group_IT_number 14
_symmetry_cell_setting monoclinic
_symmetry_space_group_name_Hall '-P 2yn'
_symmetry_space_group_name_H-M 'P 1 21/n 1'
_atom_sites_solution_hydrogens geom
_atom_sites_solution_primary direct
_atom_sites_solution_secondary difmap
_cell_angle_alpha 90
_cell_angle_beta 103.970(10)
_cell_angle_gamma 90
_cell_formula_units_Z 4
_cell_length_a 8.8450(10)
_cell_length_b 16.1010(10)
_cell_length_c 16.029(2)
_cell_measurement_reflns_used 25
_cell_measurement_temperature 296(2)
_cell_measurement_theta_max 17.51
_cell_measurement_theta_min 17.37
_cell_volume 2215.2(4)
_computing_cell_refinement XSCANS
_computing_data_collection 'XSCANS (Siemens, 1996)'
_computing_data_reduction XSCANS
_computing_molecular_graphics 'SHELXTL (Siemens, 1996)'
_computing_publication_material SHELXL97
_computing_structure_refinement 'SHELXL97 (Sheldrick, 1997)'
_computing_structure_solution 'SHELXS97 (Sheldrick, 1997)'
_diffrn_ambient_temperature 296(2)
_diffrn_measured_fraction_theta_full 0.992
_diffrn_measured_fraction_theta_max 0.992
_diffrn_measurement_device_type 'Siemens P4'
_diffrn_measurement_method \q/2\q
_diffrn_radiation_monochromator graphite
_diffrn_radiation_source 'fine-focus sealed tube'
_diffrn_radiation_type MoK\a
_diffrn_radiation_wavelength 0.71073
_diffrn_reflns_av_R_equivalents 0.021
_diffrn_reflns_av_sigmaI/netI 0.019
_diffrn_reflns_limit_h_max 10
_diffrn_reflns_limit_h_min -1
_diffrn_reflns_limit_k_max 19
_diffrn_reflns_limit_k_min -1
_diffrn_reflns_limit_l_max 18
_diffrn_reflns_limit_l_min -19
_diffrn_reflns_number 5044
_diffrn_reflns_theta_full 25.00
_diffrn_reflns_theta_max 25.00
_diffrn_reflns_theta_min 1.82
_diffrn_standards_decay_% 0
_diffrn_standards_interval_count 200
_diffrn_standards_number 3
_exptl_absorpt_coefficient_mu 0.268
_exptl_absorpt_correction_type none
_exptl_crystal_colour colourless
_exptl_crystal_density_diffrn 1.304
_exptl_crystal_density_meas ?
_exptl_crystal_density_method 'not measured'
_exptl_crystal_description plate
_exptl_crystal_F_000 904
_exptl_crystal_size_max 0.3
_exptl_crystal_size_mid 0.3
_exptl_crystal_size_min 0.1
_refine_diff_density_max 0.57
_refine_diff_density_min -0.57
_refine_ls_extinction_coef 0.041(2)
_refine_ls_extinction_expression Fc^*^=kFc[1+0.001xFc^2^\l^3^/sin(2\q)]^-1/4^
_refine_ls_extinction_method 'SHELXL97 (Sheldrick, 1997)'
_refine_ls_goodness_of_fit_ref 1.023
_refine_ls_hydrogen_treatment mixed
_refine_ls_matrix_type full
_refine_ls_number_parameters 295
_refine_ls_number_reflns 3868
_refine_ls_number_restraints 0
_refine_ls_restrained_S_all 1.023
_refine_ls_R_factor_all 0.050
_refine_ls_R_factor_gt 0.043
_refine_ls_shift/su_max 0.001
_refine_ls_shift/su_mean 0.000
_refine_ls_structure_factor_coef Fsqd
_refine_ls_weighting_details 'calc w = 1/[\s^2^(Fo^2^)+(0.0533P)^2^+1.0553P] where P=(Fo^2^+2Fc^2^)/3'
_refine_ls_weighting_scheme calc
_refine_ls_wR_factor_gt 0.110
_refine_ls_wR_factor_ref 0.118
_reflns_number_gt 3343
_reflns_number_total 3868
_reflns_threshold_expression I>2\s(I)
_cod_data_source_file sk1617.cif
_cod_data_source_block I
_cod_depositor_comments
;
The following automatic conversions were performed:
'_symmetry_cell_setting' value 'Monoclinic' changed to 'monoclinic'
according to '/home/saulius/struct/CIF-dictionaries/cif_core.dic'
dictionary named 'cif_core.dic' version 2.4.1 from 2010-06-29.

Automatic conversion script
Id: cif_fix_enum 1527 2010-12-29 10:47:43Z saulius 

The following automatic conversions were performed:

'_symmetry_cell_setting' value 'Monoclinic' changed to 'monoclinic'
according to /home/saulius/struct/CIF-dictionaries/cif_core.dic
dictionary named 'cif_core.dic' version 2.4.1 from 2010-06-29.

Automatic conversion script
Id: cif_fix_values 1715 2011-07-08 13:25:40Z adriana 

The following automatic conversions were performed:

'_exptl_crystal_density_meas' value 'not measured' was changed to '?'
- the value is perceived as not measured.

Automatic conversion script
Id: cif_fix_values 3008 2015-01-20 13:52:24Z robertas 
;
_cod_original_sg_symbol_H-M 'P 21/n'
_cod_database_code 2013354
_cod_database_fobs_code 2013354

loop_
_symmetry_equiv_pos_as_xyz
'x, y, z'
'-x+1/2, y+1/2, -z+1/2'
'-x, -y, -z'
'x-1/2, -y-1/2, z-1/2'

loop_
_atom_site_label
_atom_site_fract_x
_atom_site_fract_y
_atom_site_fract_z
_atom_site_U_iso_or_equiv
_atom_site_adp_type
_atom_site_calc_flag
_atom_site_refinement_flags
_atom_site_occupancy
_atom_site_disorder_assembly
_atom_site_disorder_group
_atom_site_type_symbol
P1 0.34344(6) 0.87738(3) 0.65724(3) 0.04667(18) Uani d . 1 . . P
O1 0.3902(2) 0.84066(10) 0.58176(10) 0.0660(4) Uani d . 1 . . O
C1 0.4022(2) 0.81496(12) 0.75300(13) 0.0485(5) Uani d . 1 . . C
C2 0.3312(3) 0.82171(14) 0.82110(14) 0.0599(6) Uani d . 1 . . C
H2 0.2477 0.8606 0.8181 0.074(7) Uiso calc R 1 . . H
C3 0.3805(3) 0.77250(16) 0.89325(15) 0.0703(7) Uani d . 1 . . C
H3 0.3311 0.7774 0.9402 0.095(9) Uiso calc R 1 . . H
C4 0.4995(3) 0.71688(16) 0.89813(16) 0.0739(7) Uani d . 1 . . C
H4 0.5335 0.6829 0.9484 0.079(8) Uiso calc R 1 . . H
C5 0.5700(3) 0.70997(17) 0.83070(17) 0.0790(7) Uani d . 1 . . C
H5 0.6531 0.6708 0.8341 0.106(10) Uiso calc R 1 . . H
C6 0.5226(3) 0.75863(15) 0.75836(15) 0.0641(6) Uani d . 1 . . C
H6 0.5729 0.7535 0.7118 0.078(7) Uiso calc R 1 . . H
C7 0.4264(2) 0.97959(12) 0.67925(13) 0.0477(5) Uani d . 1 . . C
C8 0.4705(3) 1.01389(15) 0.76057(16) 0.0722(7) Uani d . 1 . . C
H8 0.4614 0.9821 0.8098 0.091(9) Uiso calc R 1 . . H
C9 0.5280(4) 1.09460(17) 0.77092(19) 0.0857(8) Uani d . 1 . . C
H9 0.5585 1.1184 0.8274 0.129(13) Uiso calc R 1 . . H
C10 0.5414(3) 1.13999(17) 0.7013(2) 0.0802(8) Uani d . 1 . . C
H10 0.5803 1.1958 0.7089 0.095(9) Uiso calc R 1 . . H
C11 0.4998(4) 1.10651(17) 0.6212(2) 0.0849(8) Uani d . 1 . . C
H11 0.5098 1.1387 0.5724 0.122(12) Uiso calc R 1 . . H
C12 0.4430(3) 1.02613(15) 0.60986(15) 0.0662(6) Uani d . 1 . . C
H12 0.4149 1.0026 0.5532 0.088(8) Uiso calc R 1 . . H
C13 0.1352(2) 0.88917(12) 0.63849(12) 0.0486(5) Uani d . 1 . . C
C14 0.0603(2) 0.96473(14) 0.61708(14) 0.0579(5) Uani d . 1 . . C
H14 0.1202 1.0143 0.6159 0.068(7) Uiso calc R 1 . . H
C15 -0.1013(3) 0.96867(18) 0.59736(16) 0.0725(7) Uani d . 1 . . C
H15 -0.1532 1.0208 0.5815 0.094(9) Uiso calc R 1 . . H
C16 -0.1871(3) 0.8980(2) 0.60047(16) 0.0794(8) Uani d . 1 . . C
H16 -0.2987 0.9010 0.5874 0.087(8) Uiso calc R 1 . . H
C17 -0.1143(3) 0.8238(2) 0.62194(18) 0.0812(8) Uani d . 1 . . C
H17 -0.1751 0.7748 0.6241 0.115(11) Uiso calc R 1 . . H
C18 0.0461(3) 0.81838(16) 0.64060(16) 0.0692(6) Uani d . 1 . . C
H18 0.0962 0.7656 0.6550 0.088(9) Uiso calc R 1 . . H
Cl1 0.85659(12) 0.41131(5) 0.46171(8) 0.1153(4) Uani d . 1 . . Cl
O2 0.4212(2) 0.71509(12) 0.48453(12) 0.0732(5) Uani d . 1 . . O
H1 0.409(3) 0.752(2) 0.5202(19) 0.096(10) Uiso d . 1 . . H
O3 0.6357(2) 0.67806(11) 0.58134(12) 0.0778(5) Uani d . 1 . . O
C19 0.5432(3) 0.66793(13) 0.51304(15) 0.0560(5) Uani d . 1 . . C
C20 0.5578(3) 0.59818(13) 0.45394(14) 0.0563(5) Uani d . 1 . . C
C21 0.6842(3) 0.54555(14) 0.47894(16) 0.0627(6) Uani d . 1 . . C
H21 0.7605 0.5553 0.5318 0.077(8) Uiso calc R 1 . . H
C22 0.7000(3) 0.47920(15) 0.42779(19) 0.0751(7) Uani d . 1 . . C
C23 0.5930(4) 0.46471(19) 0.3521(2) 0.0895(9) Uani d . 1 . . C
H23 0.6060 0.4185 0.3166 0.113(11) Uiso calc R 1 . . H
C24 0.4670(4) 0.5164(2) 0.32714(18) 0.0913(9) Uani d . 1 . . C
H24 0.3914 0.5059 0.2742 0.124(12) Uiso calc R 1 . . H
C25 0.4476(3) 0.58414(17) 0.37792(15) 0.0734(7) Uani d . 1 . . C
H25 0.3594 0.6203 0.3604 0.055(6) Uiso calc R 1 . . H

loop_
_atom_site_aniso_label
_atom_site_aniso_U_11
_atom_site_aniso_U_22
_atom_site_aniso_U_33
_atom_site_aniso_U_12
_atom_site_aniso_U_13
_atom_site_aniso_U_23
P1 0.0548(3) 0.0422(3) 0.0465(3) 0.0015(2) 0.0191(2) 0.0006(2)
O1 0.0907(11) 0.0575(9) 0.0592(9) 0.0057(8) 0.0366(8) -0.0024(7)
C1 0.0530(11) 0.0421(10) 0.0523(11) 0.0010(8) 0.0167(9) 0.0005(8)
C2 0.0692(14) 0.0574(13) 0.0586(12) 0.0160(11) 0.0263(10) 0.0085(10)
C3 0.0900(17) 0.0700(15) 0.0574(13) 0.0151(13) 0.0306(12) 0.0126(11)
C4 0.0927(18) 0.0682(15) 0.0588(14) 0.0174(14) 0.0146(12) 0.0156(12)
C5 0.0793(17) 0.0773(17) 0.0810(17) 0.0328(14) 0.0204(13) 0.0155(14)
C6 0.0651(13) 0.0653(14) 0.0669(14) 0.0145(11) 0.0256(11) 0.0057(11)
C7 0.0438(10) 0.0474(11) 0.0536(11) -0.0004(8) 0.0153(8) 0.0031(9)
C8 0.0995(19) 0.0598(14) 0.0580(13) -0.0171(13) 0.0205(12) 0.0006(11)
C9 0.112(2) 0.0657(16) 0.0769(17) -0.0263(15) 0.0186(16) -0.0121(13)
C10 0.0853(18) 0.0582(14) 0.099(2) -0.0243(13) 0.0266(15) -0.0006(14)
C11 0.103(2) 0.0699(17) 0.0860(19) -0.0249(15) 0.0304(16) 0.0172(14)
C12 0.0756(15) 0.0660(14) 0.0582(13) -0.0153(12) 0.0183(11) 0.0071(11)
C13 0.0537(11) 0.0506(11) 0.0412(10) -0.0058(9) 0.0106(8) -0.0009(8)
C14 0.0557(12) 0.0567(12) 0.0607(12) -0.0019(10) 0.0130(10) 0.0065(10)
C15 0.0561(13) 0.0851(18) 0.0731(15) 0.0078(13) 0.0092(11) 0.0094(13)
C16 0.0496(13) 0.122(2) 0.0629(14) -0.0138(15) 0.0058(11) 0.0049(15)
C17 0.0703(16) 0.089(2) 0.0784(17) -0.0343(15) 0.0066(13) 0.0040(14)
C18 0.0699(15) 0.0574(14) 0.0757(15) -0.0152(12) 0.0088(12) 0.0014(11)
Cl1 0.1304(7) 0.0692(5) 0.1693(9) 0.0125(4) 0.0811(7) -0.0007(5)
O2 0.0890(12) 0.0634(10) 0.0681(11) 0.0038(9) 0.0208(9) -0.0075(9)
O3 0.0728(11) 0.0720(11) 0.0843(12) -0.0093(9) 0.0109(9) -0.0298(9)
C19 0.0621(13) 0.0477(11) 0.0635(13) -0.0160(10) 0.0260(11) -0.0040(10)
C20 0.0718(14) 0.0496(11) 0.0557(12) -0.0197(10) 0.0311(10) -0.0038(9)
C21 0.0746(15) 0.0520(12) 0.0710(14) -0.0149(11) 0.0362(12) -0.0041(11)
C22 0.1019(19) 0.0517(13) 0.0901(19) -0.0135(13) 0.0587(16) -0.0067(12)
C23 0.134(3) 0.0656(16) 0.087(2) -0.0235(18) 0.062(2) -0.0206(15)
C24 0.125(3) 0.097(2) 0.0555(15) -0.034(2) 0.0284(16) -0.0196(15)
C25 0.0937(19) 0.0722(16) 0.0581(14) -0.0152(14) 0.0255(13) -0.0016(12)

loop_
_atom_type_symbol
_atom_type_description
_atom_type_scat_dispersion_real
_atom_type_scat_dispersion_imag
_atom_type_scat_source
C C 0.0033 0.0016 'International Tables Vol C Tables 4.2.6.8 and 6.1.1.4'
H H 0.0000 0.0000 'International Tables Vol C Tables 4.2.6.8 and 6.1.1.4'
O O 0.0106 0.0060 'International Tables Vol C Tables 4.2.6.8 and 6.1.1.4'
P P 0.1023 0.0942 'International Tables Vol C Tables 4.2.6.8 and 6.1.1.4'
Cl Cl 0.1484 0.1585 'International Tables Vol C Tables 4.2.6.8 and 6.1.1.4'

loop_
_geom_angle_atom_site_label_1
_geom_angle_atom_site_label_2
_geom_angle_atom_site_label_3
_geom_angle
_geom_angle_publ_flag
O1 P1 C1 112.96(9) yes
O1 P1 C7 109.93(9) yes
O1 P1 C13 112.25(10) yes
C1 P1 C7 108.81(9) yes
C1 P1 C13 105.88(9) yes
C7 P1 C13 106.73(9) yes
C6 C1 C2 119.29(19) ?
C2 C1 P1 122.23(15) yes
C6 C1 P1 118.48(16) yes
C3 C2 C1 120.1(2) ?
C3 C2 H2 120.0 ?
C1 C2 H2 120.0 ?
C4 C3 C2 120.4(2) ?
C4 C3 H3 119.8 ?
C2 C3 H3 119.8 ?
C3 C4 C5 119.7(2) ?
C3 C4 H4 120.2 ?
C5 C4 H4 120.2 ?
C4 C5 C6 120.8(2) ?
C4 C5 H5 119.6 ?
C6 C5 H5 119.6 ?
C5 C6 C1 119.8(2) ?
C5 C6 H6 120.1 ?
C1 C6 H6 120.1 ?
C12 C7 C8 118.9(2) ?
C8 C7 P1 123.93(16) yes
C12 C7 P1 117.15(16) yes
C7 C8 C9 119.8(2) ?
C7 C8 H8 120.1 ?
C9 C8 H8 120.1 ?
C10 C9 C8 120.3(3) ?
C10 C9 H9 119.8 ?
C8 C9 H9 119.8 ?
C11 C10 C9 120.2(2) ?
C11 C10 H10 119.9 ?
C9 C10 H10 119.9 ?
C10 C11 C12 120.2(2) ?
C10 C11 H11 119.9 ?
C12 C11 H11 119.9 ?
C7 C12 C11 120.5(2) ?
C7 C12 H12 119.7 ?
C11 C12 H12 119.7 ?
C14 C13 C18 119.0(2) ?
C14 C13 P1 122.73(16) yes
C18 C13 P1 118.14(17) yes
C13 C14 C15 120.0(2) ?
C13 C14 H14 120.0 ?
C15 C14 H14 120.0 ?
C16 C15 C14 120.0(3) ?
C16 C15 H15 120.0 ?
C14 C15 H15 120.0 ?
C17 C16 C15 120.3(2) ?
C17 C16 H16 119.9 ?
C15 C16 H16 119.9 ?
C16 C17 C18 120.6(2) ?
C16 C17 H17 119.7 ?
C18 C17 H17 119.7 ?
C17 C18 C13 120.1(2) ?
C17 C18 H18 120.0 ?
C13 C18 H18 120.0 ?
C19 O2 H1 114(2) ?
O3 C19 O2 124.0(2) yes
O3 C19 C20 122.1(2) yes
O2 C19 C20 113.9(2) yes
C21 C20 C25 120.2(2) ?
C21 C20 C19 117.7(2) yes
C25 C20 C19 122.0(2) yes
C22 C21 C20 119.7(3) ?
C22 C21 H21 120.2 ?
C20 C21 H21 120.2 ?
C23 C22 C21 120.9(3) ?
C23 C22 Cl1 119.8(2) ?
C21 C22 Cl1 119.3(2) ?
C22 C23 C24 119.7(3) ?
C22 C23 H23 120.1 ?
C24 C23 H23 120.1 ?
C23 C24 C25 120.6(3) ?
C23 C24 H24 119.7 ?
C25 C24 H24 119.7 ?
C20 C25 C24 118.8(3) ?
C20 C25 H25 120.6 ?
C24 C25 H25 120.6 ?

loop_
_geom_bond_atom_site_label_1
_geom_bond_atom_site_label_2
_geom_bond_site_symmetry_2
_geom_bond_distance
_geom_bond_publ_flag
P1 O1 . 1.492(2) yes
P1 C1 . 1.803(2) yes
P1 C7 . 1.802(2) yes
P1 C13 . 1.803(2) yes
C1 C6 . 1.386(3) ?
C1 C2 . 1.389(3) ?
C2 C3 . 1.383(3) ?
C2 H2 . 0.9600 ?
C3 C4 . 1.370(3) ?
C3 H3 . 0.9600 ?
C4 C5 . 1.377(4) ?
C4 H4 . 0.9600 ?
C5 C6 . 1.378(3) ?
C5 H5 . 0.9600 ?
C6 H6 . 0.9600 ?
C7 C12 . 1.378(3) ?
C7 C8 . 1.382(3) ?
C8 C9 . 1.391(3) ?
C8 H8 . 0.9600 ?
C9 C10 . 1.363(4) ?
C9 H9 . 0.9600 ?
C10 C11 . 1.358(4) ?
C10 H10 . 0.9600 ?
C11 C12 . 1.384(4) ?
C11 H11 . 0.9600 ?
C12 H12 . 0.9600 ?
C13 C14 . 1.388(3) ?
C13 C18 . 1.391(3) ?
C14 C15 . 1.389(3) ?
C14 H14 . 0.9600 ?
C15 C16 . 1.375(4) ?
C15 H15 . 0.9600 ?
C16 C17 . 1.361(4) ?
C16 H16 . 0.9600 ?
C17 C18 . 1.381(4) ?
C17 H17 . 0.9600 ?
C18 H18 . 0.9600 ?
Cl1 C22 . 1.745(3) yes
C19 C20 . 1.495(3) yes
O2 C19 . 1.308(3) yes
O2 H1 . 0.85(3) yes
O3 C19 . 1.209(3) yes
C20 C21 . 1.383(3) ?
C20 C25 . 1.383(3) ?
C21 C22 . 1.374(3) ?
C21 H21 . 0.9600 ?
C22 C23 . 1.366(4) ?
C23 C24 . 1.371(5) ?
C23 H23 . 0.9600 ?
C24 C25 . 1.396(4) ?
C24 H24 . 0.9600 ?
C25 H25 . 0.9600 ?

loop_
_geom_hbond_atom_site_label_D
_geom_hbond_atom_site_label_H
_geom_hbond_atom_site_label_A
_geom_hbond_distance_DH
_geom_hbond_distance_HA
_geom_hbond_distance_DA
_geom_hbond_angle_DHA
O2 H1 O1 0.85(3) 1.76(3) 2.607(2) 171(3)

loop_
_geom_torsion_atom_site_label_1
_geom_torsion_atom_site_label_2
_geom_torsion_atom_site_label_3
_geom_torsion_atom_site_label_4
_geom_torsion
_geom_torsion_publ_flag
O1 P1 C1 C6 21.2(2) yes
C7 P1 C1 C6 -101.17(19) ?
C13 P1 C1 C6 144.43(18) ?
O1 P1 C1 C2 -158.94(18) ?
C7 P1 C1 C2 78.7(2) ?
C13 P1 C1 C2 -35.7(2) ?
C6 C1 C2 C3 -0.1(3) ?
P1 C1 C2 C3 -179.94(19) ?
C1 C2 C3 C4 0.0(4) ?
C2 C3 C4 C5 -0.1(4) ?
C3 C4 C5 C6 0.2(4) ?
C4 C5 C6 C1 -0.3(4) ?
C2 C1 C6 C5 0.2(4) ?
P1 C1 C6 C5 -179.9(2) ?
O1 P1 C7 C12 33.3(2) yes
C1 P1 C7 C12 157.50(17) ?
C13 P1 C7 C12 -88.66(18) ?
O1 P1 C7 C8 -148.1(2) ?
C1 P1 C7 C8 -23.9(2) ?
C13 P1 C7 C8 89.9(2) ?
C12 C7 C8 C9 1.0(4) ?
P1 C7 C8 C9 -177.5(2) ?
C7 C8 C9 C10 -0.1(5) ?
C8 C9 C10 C11 -0.6(5) ?
C9 C10 C11 C12 0.3(5) ?
C8 C7 C12 C11 -1.3(4) ?
P1 C7 C12 C11 177.3(2) ?
C10 C11 C12 C7 0.7(4) ?
O1 P1 C13 C14 -101.20(18) ?
C7 P1 C13 C14 19.3(2) ?
C1 P1 C13 C14 135.12(17) ?
O1 P1 C13 C18 74.8(2) yes
C7 P1 C13 C18 -164.68(17) ?
C1 P1 C13 C18 -48.86(19) ?
C18 C13 C14 C15 -0.6(3) ?
P1 C13 C14 C15 175.36(17) ?
C13 C14 C15 C16 1.1(4) ?
C14 C15 C16 C17 -0.7(4) ?
C15 C16 C17 C18 -0.2(4) ?
C16 C17 C18 C13 0.7(4) ?
C14 C13 C18 C17 -0.3(3) ?
P1 C13 C18 C17 -176.4(2) ?
O3 C19 C20 C21 -1.4(3) ?
O2 C19 C20 C21 179.63(18) ?
O3 C19 C20 C25 176.6(2) yes
O2 C19 C20 C25 -2.4(3) ?
C25 C20 C21 C22 0.1(3) ?
C19 C20 C21 C22 178.17(19) ?
C20 C21 C22 C23 0.4(3) ?
C20 C21 C22 Cl1 -177.95(16) ?
C21 C22 C23 C24 -0.7(4) ?
Cl1 C22 C23 C24 177.6(2) ?
C22 C23 C24 C25 0.5(4) ?
C21 C20 C25 C24 -0.3(3) ?
C19 C20 C25 C24 -178.3(2) ?
C23 C24 C25 C20 0.0(4) ?

loop_
_cod_related_entry_id
_cod_related_entry_database
_cod_related_entry_code
1 ChemSpider 21134593
